data_4506166
loop_
_publ_author_name
'Degenbeck, H.'
'Felten, A.-S.'
'Etxebarria, J.'
'Escudero-Ad\'an, E. C.'
'Benet-Buchholz, J.'
'Vidal-Ferran, A.'

_publ_section_title
;
 Crystallization-Induced Dynamic Resolution of Stereolabile Biaryl
 Derivatives Involving Supramolecular Interactions
;
_journal_issue 6
_journal_name_full 'Crystal Growth &amp; Design'
_journal_page_first 2719
_journal_paper_doi 10.1021/cg300044v
_journal_volume 12
_journal_year 2012
_chemical_absolute_configuration ad
_chemical_formula_sum 'C38 H54 Cu N4 O6'
_chemical_formula_weight 726.39
_chemical_name_systematic
; 
 ? 
;
_space_group_IT_number 1
_symmetry_cell_setting triclinic
_symmetry_space_group_name_Hall 'P 1'
_symmetry_space_group_name_H-M 'P 1'
_atom_sites_solution_hydrogens geom
_atom_sites_solution_primary direct
_atom_sites_solution_secondary difmap
_audit_creation_method SHELXL-97
_cell_angle_alpha 73.2680(10)
_cell_angle_beta 85.1460(10)
_cell_angle_gamma 81.3010(10)
_cell_formula_units_Z 1
_cell_length_a 8.8882(4)
_cell_length_b 8.9048(4)
_cell_length_c 12.3155(6)
_cell_measurement_reflns_used 7897
_cell_measurement_temperature 100(2)
_cell_measurement_theta_max 0.00
_cell_measurement_theta_min 0.00
_cell_volume 921.87(7)
_computing_cell_refinement 'Bruker APEX2 v2009.1-0'
_computing_data_collection 'Bruker APEX2 v2009.1-0'
_computing_data_reduction 'Bruker SAINT V7.60A'
_computing_molecular_graphics 'Bruker SHELXTL'
_computing_publication_material 'Bruker SHELXTL'
_computing_structure_refinement 'SHELXS-97 (Sheldrick, 2008)'
_computing_structure_solution 'SHELXS-97 (Sheldrick, 2008)'
_diffrn_ambient_temperature 100(2)
_diffrn_detector_area_resol_mean 512
_diffrn_detector_type '4K CCD area detector APEX II'
_diffrn_measured_fraction_theta_full 0.853
_diffrn_measured_fraction_theta_max 0.762
_diffrn_measurement_device_type 'Kappa 4-axis goniometer bruker-nonius'
_diffrn_measurement_method
;
 Fullsphere data collection, phi and omega scans
;
_diffrn_measurement_specimen_support 'magnetic support whith 10 micron nylon fiber cryoloop'
_diffrn_radiation_monochromator 'Multilayer Montel 200 mirrors'
_diffrn_radiation_type MoK\a
_diffrn_radiation_wavelength 0.71073
_diffrn_reflns_av_R_equivalents 0.0269
_diffrn_reflns_av_sigmaI/netI 0.0527
_diffrn_reflns_limit_h_max 14
_diffrn_reflns_limit_h_min -15
_diffrn_reflns_limit_k_max 15
_diffrn_reflns_limit_k_min -11
_diffrn_reflns_limit_l_max 21
_diffrn_reflns_limit_l_min -21
_diffrn_reflns_number 18378
_diffrn_reflns_theta_full 25.00
_diffrn_reflns_theta_max 39.69
_diffrn_reflns_theta_min 3.34
_diffrn_source 'rotating anode X-ray tube'
_diffrn_source_current 70
_diffrn_source_power 50
_diffrn_source_size '3 mm x 0.3 mm fine focus'
_diffrn_source_type 'Bruker-Nonius FR 591'
_exptl_absorpt_coefficient_mu 0.643
_exptl_absorpt_correction_T_max 1.0
_exptl_absorpt_correction_T_min 0.89
_exptl_absorpt_correction_type empirical
_exptl_absorpt_process_details
; 
 SADABS Version 2008/1 Bruker-Nonius
 Blessing, Acta Cryst. (1995) A51 33-38
;
_exptl_crystal_colour translucent
_exptl_crystal_density_diffrn 1.308
_exptl_crystal_density_method 'not measured'
_exptl_crystal_description Block
_exptl_crystal_F_000 387
_exptl_crystal_size_max 0.30
_exptl_crystal_size_mid 0.30
_exptl_crystal_size_min 0.10
_refine_diff_density_max 2.806
_refine_diff_density_min -0.822
_refine_diff_density_rms 0.093
_refine_ls_abs_structure_details 'Flack H D (1983), Acta Cryst. A39, 876-881'
_refine_ls_abs_structure_Flack 0.016(6)
_refine_ls_extinction_method none
_refine_ls_goodness_of_fit_ref 1.015
_refine_ls_hydrogen_treatment noref
_refine_ls_matrix_type full
_refine_ls_number_parameters 404
_refine_ls_number_reflns 11479
_refine_ls_number_restraints 231
_refine_ls_restrained_S_all 1.006
_refine_ls_R_factor_all 0.0511
_refine_ls_R_factor_gt 0.0505
_refine_ls_shift/su_max 0.000
_refine_ls_shift/su_mean 0.000
_refine_ls_structure_factor_coef Fsqd
_refine_ls_weighting_details 'calc w=1/[\s^2^(Fo^2^)+(0.0975P)^2^+0.1896P] where P=(Fo^2^+2Fc^2^)/3'
_refine_ls_weighting_scheme calc
_refine_ls_wR_factor_gt 0.1349
_refine_ls_wR_factor_ref 0.1357
_reflns_number_gt 11254
_reflns_number_total 11479
_reflns_threshold_expression >2sigma(I)
_cod_data_source_file cg300044v_si_002.cif
_cod_data_source_block j14p1
_cod_depositor_comments
;
The following automatic conversions were performed:
'_diffrn_measurement_specimen_suppport' tag replaced with
'_diffrn_measurement_specimen_support'.

Automatic conversion script
Id: cif_correct_tags 1440 2010-10-19 06:21:57Z saulius 

The following automatic conversions were performed:

'_symmetry_cell_setting' value 'Triclinic' changed to 'triclinic'
according to /home/saulius/struct/CIF-dictionaries/cif_core.dic
dictionary named 'cif_core.dic' version 2.4.1 from 2010-06-29.

Automatic conversion script
Id: cif_fix_values 1891 2012-01-12 08:04:46Z andrius 
;
_cod_original_sg_symbol_H-M P1
_cod_database_code 4506166

loop_
_symmetry_equiv_pos_as_xyz
'x, y, z'

loop_
_atom_site_label
_atom_site_type_symbol
_atom_site_fract_x
_atom_site_fract_y
_atom_site_fract_z
_atom_site_U_iso_or_equiv
_atom_site_adp_type
_atom_site_occupancy
_atom_site_symmetry_multiplicity
_atom_site_calc_flag
_atom_site_refinement_flags
_atom_site_disorder_assembly
_atom_site_disorder_group
Cu1 Cu 0.196562(11) 0.179754(11) 0.226827(10) 0.01341(4) Uani 1 1 d . A .
C1 C 0.31917(18) 0.25455(18) 0.00057(11) 0.0137(3) Uani 1 1 d . . .
H1 H 0.2213 0.3207 -0.0272 0.016 Uiso 1 1 calc R . .
C2 C 0.4438(2) 0.2993(2) -0.09183(13) 0.0192(3) Uani 1 1 d . . .
H2A H 0.5439 0.2437 -0.0632 0.023 Uiso 1 1 calc R . .
H2B H 0.4478 0.4146 -0.1114 0.023 Uiso 1 1 calc R . .
C3 C 0.4121(2) 0.2544(3) -0.19841(14) 0.0226(4) Uani 1 1 d . . .
H3A H 0.3172 0.3183 -0.2314 0.027 Uiso 1 1 calc R . .
H3B H 0.4966 0.2787 -0.2557 0.027 Uiso 1 1 calc R . .
C4 C 0.3960(2) 0.0797(2) -0.17043(14) 0.0215(3) Uani 1 1 d . . .
H4A H 0.4937 0.0158 -0.1432 0.026 Uiso 1 1 calc R . .
H4B H 0.3726 0.0548 -0.2400 0.026 Uiso 1 1 calc R . .
C5 C 0.2687(2) 0.0352(2) -0.07882(13) 0.0178(3) Uani 1 1 d . . .
H5A H 0.1692 0.0902 -0.1090 0.021 Uiso 1 1 calc R . .
H5B H 0.2652 -0.0802 -0.0589 0.021 Uiso 1 1 calc R . .
C6 C 0.29653(17) 0.08122(18) 0.02721(11) 0.0132(2) Uani 1 1 d . . .
H6 H 0.3917 0.0154 0.0607 0.016 Uiso 1 1 calc R . .
C7 C 0.16008(18) 0.20635(18) 0.45221(11) 0.0135(2) Uani 1 1 d . . .
H7 H 0.2142 0.0969 0.4826 0.016 Uiso 1 1 calc R . .
C8 C 0.1562(2) 0.2931(2) 0.54310(14) 0.0179(3) Uani 1 1 d . . .
H8A H 0.1129 0.4052 0.5119 0.021 Uiso 1 1 calc R . .
H8B H 0.2612 0.2903 0.5653 0.021 Uiso 1 1 calc R . .
C9 C 0.0595(2) 0.2161(3) 0.64782(13) 0.0225(4) Uani 1 1 d . . .
H9A H 0.1094 0.1080 0.6839 0.027 Uiso 1 1 calc R . .
H9B H 0.0531 0.2781 0.7035 0.027 Uiso 1 1 calc R . .
C10 C -0.1004(2) 0.2078(3) 0.61660(14) 0.0212(3) Uani 1 1 d . . .
H10A H -0.1535 0.3164 0.5864 0.025 Uiso 1 1 calc R . .
H10B H -0.1585 0.1544 0.6854 0.025 Uiso 1 1 calc R . .
C11 C -0.0956(2) 0.1170(2) 0.52732(13) 0.0188(3) Uani 1 1 d . . .
H11A H -0.0515 0.0055 0.5599 0.023 Uiso 1 1 calc R . .
H11B H -0.2004 0.1183 0.5052 0.023 Uiso 1 1 calc R . .
C12 C 0.00107(18) 0.19326(18) 0.42250(11) 0.0136(2) Uani 1 1 d . . .
H12 H -0.0505 0.3027 0.3879 0.016 Uiso 1 1 calc R . .
C13 C -0.2279(2) 0.2127(3) 0.12704(15) 0.0219(3) Uani 1 1 d . . .
C24 C -0.0354(2) 0.4913(3) 0.01601(15) 0.0232(4) Uani 1 1 d . . .
C25 C 0.1820(2) -0.2856(2) 0.32430(15) 0.0212(3) Uani 1 1 d . . .
C35 C 0.5139(3) -0.0867(3) 0.48932(18) 0.0275(5) Uani 1 1 d . . .
H35 H 0.5588 0.0118 0.4468 0.033 Uiso 1 1 d R A .
C36 C 0.4053(3) -0.1294(2) 0.43141(15) 0.0214(4) Uani 1 1 d . A .
C14 C -0.2657(5) 0.0631(5) 0.1567(3) 0.0213(2) Uani 0.532(3) 1 d PU A 1
H14A H -0.3034 0.0216 0.2324 0.026 Uiso 0.532(3) 1 calc PR A 1
C15 C -0.2535(5) -0.0325(5) 0.0854(3) 0.0213(2) Uani 0.532(3) 1 d PU A 1
H15A H -0.2833 -0.1355 0.1117 0.026 Uiso 0.532(3) 1 calc PR A 1
C16 C -0.1963(4) 0.0242(5) -0.0275(3) 0.0213(2) Uani 0.532(3) 1 d PU A 1
H16A H -0.1851 -0.0412 -0.0773 0.026 Uiso 0.532(3) 1 calc PR A 1
C17 C -0.1569(5) 0.1752(5) -0.0646(3) 0.0213(2) Uani 0.532(3) 1 d PU A 1
H17A H -0.1206 0.2128 -0.1410 0.026 Uiso 0.532(3) 1 calc PR A 1
C18 C -0.1683(6) 0.2761(5) 0.0065(3) 0.0213(2) Uani 0.532(3) 1 d PU A 1
C19 C -0.1218(6) 0.4351(5) -0.0413(4) 0.0213(2) Uani 0.532(3) 1 d PU A 1
C20 C -0.1624(5) 0.5282(5) -0.1527(3) 0.0213(2) Uani 0.532(3) 1 d PU A 1
H20A H -0.2286 0.4908 -0.1927 0.026 Uiso 0.532(3) 1 calc PR A 1
C21 C -0.1089(5) 0.6703(5) -0.2043(3) 0.0213(2) Uani 0.532(3) 1 d PU A 1
H21A H -0.1408 0.7315 -0.2775 0.026 Uiso 0.532(3) 1 calc PR A 1
C22 C -0.0063(5) 0.7236(5) -0.1472(3) 0.0213(2) Uani 0.532(3) 1 d PU A 1
H22A H 0.0376 0.8172 -0.1838 0.026 Uiso 0.532(3) 1 calc PR A 1
C23 C 0.0307(5) 0.6372(5) -0.0354(3) 0.0213(2) Uani 0.532(3) 1 d PU A 1
H23A H 0.0971 0.6731 0.0054 0.026 Uiso 0.532(3) 1 calc PR A 1
C26 C 0.0464(5) -0.3141(5) 0.2925(3) 0.0213(2) Uani 0.532(3) 1 d PU A 1
H26A H 0.0424 -0.3225 0.2177 0.026 Uiso 0.532(3) 1 calc PR A 1
C27 C -0.0843(4) -0.3312(5) 0.3620(3) 0.0213(2) Uani 0.532(3) 1 d PU A 1
H27A H -0.1745 -0.3500 0.3347 0.026 Uiso 0.532(3) 1 calc PR A 1
C28 C -0.0821(5) -0.3207(5) 0.4726(3) 0.0213(2) Uani 0.532(3) 1 d PU A 1
H28A H -0.1711 -0.3320 0.5212 0.026 Uiso 0.532(3) 1 calc PR A 1
C29 C 0.0513(5) -0.2935(5) 0.5119(3) 0.0213(2) Uani 0.532(3) 1 d PU A 1
H29A H 0.0514 -0.2885 0.5879 0.026 Uiso 0.532(3) 1 calc PR A 1
C30 C 0.1862(5) -0.2731(6) 0.4426(3) 0.0213(2) Uani 0.532(3) 1 d PU A 1
C31 C 0.3192(5) -0.2369(6) 0.4918(3) 0.0213(2) Uani 0.532(3) 1 d PU A 1
C32 C 0.3512(5) -0.3111(5) 0.6083(3) 0.0213(2) Uani 0.532(3) 1 d PU A 1
H32A H 0.2972 -0.3951 0.6504 0.026 Uiso 0.532(3) 1 calc PR A 1
C33 C 0.4585(5) -0.2636(5) 0.6607(3) 0.0213(2) Uani 0.532(3) 1 d PU A 1
H33A H 0.4735 -0.3109 0.7393 0.026 Uiso 0.532(3) 1 calc PR A 1
H34A H 0.6204 -0.1135 0.6306 0.026 Uiso 0.532(3) 1 d PR A 1
C34 C 0.5476(5) -0.1436(5) 0.5981(3) 0.0213(2) Uani 0.532(3) 1 d PU A 1
C14' C -0.2868(6) 0.0591(6) 0.1809(4) 0.0229(2) Uani 0.468(3) 1 d PU A 2
H14B H -0.3296 0.0353 0.2563 0.027 Uiso 0.468(3) 1 calc PR A 2
C15' C -0.2771(5) -0.0479(6) 0.1175(4) 0.0229(2) Uani 0.468(3) 1 d PU A 2
H15B H -0.3120 -0.1475 0.1501 0.027 Uiso 0.468(3) 1 calc PR A 2
C16' C -0.2153(5) -0.0103(6) 0.0039(4) 0.0229(2) Uani 0.468(3) 1 d PU A 2
H16B H -0.2077 -0.0840 -0.0394 0.027 Uiso 0.468(3) 1 calc PR A 2
C17' C -0.1675(6) 0.1339(6) -0.0411(4) 0.0229(2) Uani 0.468(3) 1 d PU A 2
H17B H -0.1262 0.1589 -0.1169 0.027 Uiso 0.468(3) 1 calc PR A 2
C18' C -0.1759(7) 0.2478(6) 0.0186(4) 0.0229(2) Uani 0.468(3) 1 d PU A 2
C19' C -0.1291(7) 0.4045(6) -0.0377(4) 0.0229(2) Uani 0.468(3) 1 d PU A 2
C20' C -0.1664(6) 0.4793(6) -0.1513(3) 0.0229(2) Uani 0.468(3) 1 d PU A 2
H20B H -0.2261 0.4305 -0.1883 0.027 Uiso 0.468(3) 1 calc PR A 2
C21' C -0.1174(6) 0.6235(6) -0.2105(3) 0.0229(2) Uani 0.468(3) 1 d PU A 2
H21B H -0.1481 0.6740 -0.2858 0.027 Uiso 0.468(3) 1 calc PR A 2
C22' C -0.0278(6) 0.6910(6) -0.1621(3) 0.0229(2) Uani 0.468(3) 1 d PU A 2
H22B H 0.0087 0.7865 -0.2048 0.027 Uiso 0.468(3) 1 calc PR A 2
C23' C 0.0129(6) 0.6233(6) -0.0500(4) 0.0229(2) Uani 0.468(3) 1 d PU A 2
H23B H 0.0784 0.6739 -0.0192 0.027 Uiso 0.468(3) 1 calc PR A 2
C26' C 0.0561(6) -0.3220(6) 0.2712(3) 0.0229(2) Uani 0.468(3) 1 d PU A 2
H26B H 0.0686 -0.3336 0.1966 0.027 Uiso 0.468(3) 1 calc PR A 2
C27' C -0.0829(6) -0.3394(6) 0.3325(4) 0.0229(2) Uani 0.468(3) 1 d PU A 2
H27B H -0.1659 -0.3639 0.2998 0.027 Uiso 0.468(3) 1 calc PR A 2
C28' C -0.0999(6) -0.3203(6) 0.4434(4) 0.0229(2) Uani 0.468(3) 1 d PU A 2
H28B H -0.1949 -0.3287 0.4849 0.027 Uiso 0.468(3) 1 calc PR A 2
C29' C 0.0234(6) -0.2894(6) 0.4902(3) 0.0229(2) Uani 0.468(3) 1 d PU A 2
H29B H 0.0113 -0.2779 0.5649 0.027 Uiso 0.468(3) 1 calc PR A 2
C30' C 0.1672(6) -0.2738(7) 0.4324(4) 0.0229(2) Uani 0.468(3) 1 d PU A 2
C31' C 0.2931(6) -0.2423(8) 0.4891(4) 0.0229(2) Uani 0.468(3) 1 d PU A 2
C32' C 0.3068(6) -0.3056(6) 0.6073(3) 0.0229(2) Uani 0.468(3) 1 d PU A 2
H32B H 0.2393 -0.3781 0.6471 0.027 Uiso 0.468(3) 1 calc PR A 2
C33' C 0.4105(6) -0.2698(6) 0.6688(3) 0.0229(2) Uani 0.468(3) 1 d PU A 2
H33B H 0.4159 -0.3174 0.7482 0.027 Uiso 0.468(3) 1 calc PR A 2
C34' C 0.5064(6) -0.1634(6) 0.6122(3) 0.0229(2) Uani 0.468(3) 1 d PU A 2
H34B H 0.5748 -0.1364 0.6566 0.027 Uiso 0.468(3) 1 calc PR A 2
O1M O 0.3669(2) 0.6153(2) 0.08048(14) 0.0246(3) Uani 1 1 d . . .
H1M H 0.3415 0.6538 0.1351 0.037 Uiso 1 1 calc R . .
C1M C 0.5199(3) 0.6395(3) 0.0429(2) 0.0280(4) Uani 1 1 d . . .
H1M1 H 0.5311 0.7511 0.0300 0.042 Uiso 1 1 calc R . .
H1M2 H 0.5441 0.6101 -0.0280 0.042 Uiso 1 1 calc R . .
H1M3 H 0.5896 0.5738 0.1008 0.042 Uiso 1 1 calc R . .
O1N O 0.5592(2) 0.2987(2) 0.36746(15) 0.0280(3) Uani 1 1 d . . .
H1N H 0.6242 0.2979 0.3139 0.042 Uiso 1 1 calc R . .
C1N C 0.5664(3) 0.4315(3) 0.4071(2) 0.0297(4) Uani 1 1 d . . .
H1N1 H 0.5254 0.5281 0.3505 0.044 Uiso 1 1 calc R . .
H1N2 H 0.6726 0.4371 0.4196 0.044 Uiso 1 1 calc R . .
H1N3 H 0.5061 0.4214 0.4786 0.044 Uiso 1 1 calc R . .
N1 N 0.34955(18) 0.28195(19) 0.10964(11) 0.0149(3) Uani 1 1 d . . .
H1A H 0.3397 0.3887 0.1024 0.018 Uiso 1 1 calc R . .
H1B H 0.4469 0.2380 0.1307 0.018 Uiso 1 1 calc R . .
N2 N 0.17140(18) 0.05482(18) 0.11583(11) 0.0141(2) Uani 1 1 d . . .
H2AA H 0.1760 -0.0512 0.1533 0.017 Uiso 1 1 calc R . .
H2BA H 0.0785 0.0885 0.0831 0.017 Uiso 1 1 calc R . .
N3 N 0.2399(2) 0.28321(19) 0.34416(12) 0.0157(3) Uani 1 1 d . . .
H3AA H 0.3431 0.2706 0.3536 0.019 Uiso 1 1 calc R . .
H3BA H 0.2053 0.3897 0.3215 0.019 Uiso 1 1 calc R . .
N4 N 0.01858(18) 0.10678(18) 0.33442(11) 0.0139(2) Uani 1 1 d . . .
H4AA H -0.0692 0.1278 0.2951 0.017 Uiso 1 1 calc R . .
H4BA H 0.0370 -0.0005 0.3679 0.017 Uiso 1 1 calc R . .
O1 O 0.00085(18) 0.4228(2) 0.12639(12) 0.0199(3) Uani 1 1 d . A .
O2 O -0.23450(17) 0.30488(18) 0.19607(10) 0.0199(3) Uani 1 1 d . A .
H2 H -0.1636 0.3612 0.1778 0.030 Uiso 1 1 calc R . .
O3 O 0.39171(19) -0.05520(19) 0.31898(12) 0.0201(3) Uani 1 1 d . . .
O4 O 0.30655(18) -0.26446(17) 0.25675(11) 0.0199(3) Uani 1 1 d . A .
H4 H 0.3480 -0.1918 0.2680 0.030 Uiso 1 1 calc R . .

loop_
_atom_site_aniso_label
_atom_site_aniso_U_11
_atom_site_aniso_U_22
_atom_site_aniso_U_33
_atom_site_aniso_U_23
_atom_site_aniso_U_13
_atom_site_aniso_U_12
Cu1 0.01475(7) 0.01515(6) 0.01176(5) -0.00496(4) 0.00152(4) -0.00524(5)
C1 0.0137(5) 0.0147(5) 0.0122(4) -0.0026(3) -0.0001(4) -0.0026(5)
C2 0.0178(6) 0.0244(7) 0.0161(5) -0.0053(5) 0.0027(4) -0.0073(6)
C3 0.0239(8) 0.0300(8) 0.0146(5) -0.0058(5) 0.0029(5) -0.0087(7)
C4 0.0227(7) 0.0282(7) 0.0156(5) -0.0099(5) 0.0017(5) -0.0031(7)
C5 0.0196(7) 0.0208(7) 0.0147(5) -0.0072(4) -0.0014(4) -0.0035(6)
C6 0.0119(5) 0.0144(5) 0.0133(4) -0.0040(3) -0.0012(3) -0.0013(5)
C7 0.0145(6) 0.0138(5) 0.0123(4) -0.0033(3) -0.0014(4) -0.0021(5)
C8 0.0204(7) 0.0211(7) 0.0154(5) -0.0080(4) -0.0001(4) -0.0075(6)
C9 0.0244(8) 0.0311(8) 0.0140(5) -0.0081(5) -0.0013(5) -0.0059(7)
C10 0.0208(7) 0.0289(8) 0.0164(5) -0.0093(5) 0.0031(5) -0.0076(7)
C11 0.0195(7) 0.0242(7) 0.0143(5) -0.0061(4) 0.0025(4) -0.0086(6)
C12 0.0148(5) 0.0137(5) 0.0124(4) -0.0040(3) -0.0005(4) -0.0017(5)
C13 0.0161(6) 0.0268(7) 0.0238(6) -0.0097(5) -0.0066(5) 0.0016(6)
C24 0.0170(6) 0.0311(9) 0.0173(6) -0.0045(5) 0.0018(5) 0.0038(7)
C25 0.0237(7) 0.0133(6) 0.0232(6) -0.0012(4) 0.0021(5) -0.0017(6)
C35 0.0258(9) 0.0317(9) 0.0254(7) -0.0105(6) -0.0079(6) 0.0035(8)
C36 0.0260(8) 0.0180(6) 0.0182(6) -0.0052(5) -0.0035(5) 0.0045(7)
C14 0.0211(3) 0.0239(4) 0.0189(3) -0.0052(2) 0.0005(2) -0.0050(3)
C15 0.0211(3) 0.0239(4) 0.0189(3) -0.0052(2) 0.0005(2) -0.0050(3)
C16 0.0211(3) 0.0239(4) 0.0189(3) -0.0052(2) 0.0005(2) -0.0050(3)
C17 0.0211(3) 0.0239(4) 0.0189(3) -0.0052(2) 0.0005(2) -0.0050(3)
C18 0.0211(3) 0.0239(4) 0.0189(3) -0.0052(2) 0.0005(2) -0.0050(3)
C19 0.0211(3) 0.0239(4) 0.0189(3) -0.0052(2) 0.0005(2) -0.0050(3)
C20 0.0211(3) 0.0239(4) 0.0189(3) -0.0052(2) 0.0005(2) -0.0050(3)
C21 0.0211(3) 0.0239(4) 0.0189(3) -0.0052(2) 0.0005(2) -0.0050(3)
C22 0.0211(3) 0.0239(4) 0.0189(3) -0.0052(2) 0.0005(2) -0.0050(3)
C23 0.0211(3) 0.0239(4) 0.0189(3) -0.0052(2) 0.0005(2) -0.0050(3)
C26 0.0211(3) 0.0239(4) 0.0189(3) -0.0052(2) 0.0005(2) -0.0050(3)
C27 0.0211(3) 0.0239(4) 0.0189(3) -0.0052(2) 0.0005(2) -0.0050(3)
C28 0.0211(3) 0.0239(4) 0.0189(3) -0.0052(2) 0.0005(2) -0.0050(3)
C29 0.0211(3) 0.0239(4) 0.0189(3) -0.0052(2) 0.0005(2) -0.0050(3)
C30 0.0211(3) 0.0239(4) 0.0189(3) -0.0052(2) 0.0005(2) -0.0050(3)
C31 0.0211(3) 0.0239(4) 0.0189(3) -0.0052(2) 0.0005(2) -0.0050(3)
C32 0.0211(3) 0.0239(4) 0.0189(3) -0.0052(2) 0.0005(2) -0.0050(3)
C33 0.0211(3) 0.0239(4) 0.0189(3) -0.0052(2) 0.0005(2) -0.0050(3)
C34 0.0211(3) 0.0239(4) 0.0189(3) -0.0052(2) 0.0005(2) -0.0050(3)
C14' 0.0238(4) 0.0254(4) 0.0191(3) -0.0057(3) 0.0005(3) -0.0038(4)
C15' 0.0238(4) 0.0254(4) 0.0191(3) -0.0057(3) 0.0005(3) -0.0038(4)
C16' 0.0238(4) 0.0254(4) 0.0191(3) -0.0057(3) 0.0005(3) -0.0038(4)
C17' 0.0238(4) 0.0254(4) 0.0191(3) -0.0057(3) 0.0005(3) -0.0038(4)
C18' 0.0238(4) 0.0254(4) 0.0191(3) -0.0057(3) 0.0005(3) -0.0038(4)
C19' 0.0238(4) 0.0254(4) 0.0191(3) -0.0057(3) 0.0005(3) -0.0038(4)
C20' 0.0238(4) 0.0254(4) 0.0191(3) -0.0057(3) 0.0005(3) -0.0038(4)
C21' 0.0238(4) 0.0254(4) 0.0191(3) -0.0057(3) 0.0005(3) -0.0038(4)
C22' 0.0238(4) 0.0254(4) 0.0191(3) -0.0057(3) 0.0005(3) -0.0038(4)
C23' 0.0238(4) 0.0254(4) 0.0191(3) -0.0057(3) 0.0005(3) -0.0038(4)
C26' 0.0238(4) 0.0254(4) 0.0191(3) -0.0057(3) 0.0005(3) -0.0038(4)
C27' 0.0238(4) 0.0254(4) 0.0191(3) -0.0057(3) 0.0005(3) -0.0038(4)
C28' 0.0238(4) 0.0254(4) 0.0191(3) -0.0057(3) 0.0005(3) -0.0038(4)
C29' 0.0238(4) 0.0254(4) 0.0191(3) -0.0057(3) 0.0005(3) -0.0038(4)
C30' 0.0238(4) 0.0254(4) 0.0191(3) -0.0057(3) 0.0005(3) -0.0038(4)
C31' 0.0238(4) 0.0254(4) 0.0191(3) -0.0057(3) 0.0005(3) -0.0038(4)
C32' 0.0238(4) 0.0254(4) 0.0191(3) -0.0057(3) 0.0005(3) -0.0038(4)
C33' 0.0238(4) 0.0254(4) 0.0191(3) -0.0057(3) 0.0005(3) -0.0038(4)
C34' 0.0238(4) 0.0254(4) 0.0191(3) -0.0057(3) 0.0005(3) -0.0038(4)
O1M 0.0231(6) 0.0252(6) 0.0306(6) -0.0151(5) 0.0059(5) -0.0084(6)
C1M 0.0238(9) 0.0260(9) 0.0347(9) -0.0097(7) 0.0044(7) -0.0057(8)
O1N 0.0200(6) 0.0336(7) 0.0364(7) -0.0188(6) 0.0081(5) -0.0101(6)
C1N 0.0234(9) 0.0321(9) 0.0400(10) -0.0194(8) -0.0016(7) -0.0056(9)
N1 0.0146(5) 0.0170(5) 0.0147(4) -0.0058(4) 0.0004(4) -0.0047(5)
N2 0.0153(5) 0.0154(5) 0.0123(4) -0.0032(3) -0.0004(3) -0.0053(5)
N3 0.0171(6) 0.0161(5) 0.0154(5) -0.0055(4) 0.0012(4) -0.0062(5)
N4 0.0149(5) 0.0153(5) 0.0129(4) -0.0046(3) -0.0013(3) -0.0050(5)
O1 0.0186(6) 0.0222(6) 0.0185(5) -0.0056(4) -0.0034(4) -0.0002(5)
O2 0.0189(5) 0.0248(6) 0.0163(4) -0.0066(4) -0.0005(4) -0.0019(5)
O3 0.0222(6) 0.0192(6) 0.0164(5) -0.0019(4) -0.0006(4) -0.0007(5)
O4 0.0225(6) 0.0189(5) 0.0183(4) -0.0057(4) 0.0026(4) -0.0036(5)

loop_
_atom_type_symbol
_atom_type_description
_atom_type_scat_dispersion_real
_atom_type_scat_dispersion_imag
_atom_type_scat_source
C C 0.0033 0.0016 'International Tables Vol C Tables 4.2.6.8 and 6.1.1.4'
H H 0.0000 0.0000 'International Tables Vol C Tables 4.2.6.8 and 6.1.1.4'
N N 0.0061 0.0033 'International Tables Vol C Tables 4.2.6.8 and 6.1.1.4'
O O 0.0106 0.0060 'International Tables Vol C Tables 4.2.6.8 and 6.1.1.4'
Cu Cu 0.3201 1.2651 'International Tables Vol C Tables 4.2.6.8 and 6.1.1.4'

loop_
_geom_angle_atom_site_label_1
_geom_angle_atom_site_label_2
_geom_angle_atom_site_label_3
_geom_angle
N1 Cu1 N3 95.18(7)
N1 Cu1 N4 171.05(5)
N3 Cu1 N4 84.69(7)
N1 Cu1 N2 84.81(7)
N3 Cu1 N2 173.53(6)
N4 Cu1 N2 96.33(6)
N1 Cu1 O3 93.23(5)
N3 Cu1 O3 87.99(6)
N4 Cu1 O3 95.71(5)
N2 Cu1 O3 85.55(6)
N1 Cu1 O1 85.21(5)
N3 Cu1 O1 92.82(6)
N4 Cu1 O1 85.86(5)
N2 Cu1 O1 93.63(5)
O3 Cu1 O1 178.30(5)
N1 C1 C6 106.69(11)
N1 C1 C2 113.35(16)
C6 C1 C2 112.42(13)
C1 C2 C3 110.47(17)
C4 C3 C2 111.11(14)
C3 C4 C5 111.29(14)
C6 C5 C4 110.67(17)
N2 C6 C1 106.80(11)
N2 C6 C5 113.85(15)
C1 C6 C5 112.28(12)
N3 C7 C12 106.61(12)
N3 C7 C8 113.66(16)
C12 C7 C8 111.93(12)
C7 C8 C9 110.70(18)
C10 C9 C8 111.47(14)
C9 C10 C11 111.06(15)
C12 C11 C10 110.07(17)
N4 C12 C7 107.29(12)
N4 C12 C11 113.42(16)
C7 C12 C11 112.25(12)
O2 C13 C18' 126.0(3)
O2 C13 C14 125.6(2)
C18' C13 C14 108.3(3)
O2 C13 C14' 113.7(2)
C18' C13 C14' 120.3(3)
C14 C13 C14' 12.45(19)
O2 C13 C18 117.7(3)
C18' C13 C18 8.4(4)
C14 C13 C18 116.6(3)
C14' C13 C18 128.5(3)
C19 C24 C23' 110.2(3)
C19 C24 O1 125.0(3)
C23' C24 O1 124.8(3)
C19 C24 C23 121.8(3)
C23' C24 C23 11.6(2)
O1 C24 C23 113.2(3)
C19 C24 C19' 8.0(3)
C23' C24 C19' 117.5(3)
O1 C24 C19' 117.5(3)
C23 C24 C19' 129.2(3)
O4 C25 C30' 125.1(3)
O4 C25 C26 124.8(2)
C30' C25 C26 110.1(3)
O4 C25 C26' 113.7(2)
C30' C25 C26' 121.2(3)
C26 C25 C26' 11.35(19)
O4 C25 C30 118.3(3)
C30' C25 C30 7.0(4)
C26 C25 C30 116.9(3)
C26' C25 C30 128.0(3)
C34 C35 C36 128.6(3)
C34 C35 C34' 16.8(3)
C36 C35 C34' 112.7(3)
C31 C36 O3 124.5(3)
C31 C36 C35 117.3(3)
O3 C36 C35 118.1(2)
C31 C36 C31' 7.1(3)
O3 C36 C31' 118.0(3)
C35 C36 C31' 123.6(3)
C13 C14 C15 124.9(3)
C14 C15 C16 119.2(4)
C17 C16 C15 119.4(4)
C16 C17 C18 122.7(3)
C17 C18 C19 118.4(3)
C17 C18 C13 117.1(4)
C19 C18 C13 124.5(4)
C24 C19 C20 118.5(4)
C24 C19 C18 120.7(4)
C20 C19 C18 120.7(5)
C21 C20 C19 122.3(5)
C20 C21 C22 119.1(3)
C21 C22 C23 119.6(4)
C22 C23 C24 118.3(4)
C25 C26 C27 124.6(3)
C26 C27 C28 119.2(4)
C27 C28 C29 119.8(3)
C28 C29 C30 122.4(3)
C29 C30 C31 117.7(4)
C29 C30 C25 117.0(4)
C31 C30 C25 125.3(4)
C36 C31 C32 118.4(4)
C36 C31 C30 121.4(3)
C32 C31 C30 120.0(4)
C33 C32 C31 121.4(4)
C32 C33 C34 120.6(3)
C35 C34 C33 113.4(4)
C15' C14' C13 117.8(4)
C14' C15' C16' 120.8(5)
C17' C16' C15' 118.4(4)
C16' C17' C18' 123.4(4)
C13 C18' C17' 119.3(5)
C13 C18' C19' 120.4(5)
C17' C18' C19' 120.3(4)
C20' C19' C18' 119.0(5)
C20' C19' C24 116.2(5)
C18' C19' C24 124.7(4)
C21' C20' C19' 121.3(5)
C22' C21' C20' 120.5(4)
C21' C22' C23' 120.9(5)
C24 C23' C22' 123.3(5)
C27' C26' C25 118.7(4)
C26' C27' C28' 119.9(5)
C29' C28' C27' 119.0(4)
C28' C29' C30' 123.3(4)
C25 C30' C29' 117.9(5)
C25 C30' C31' 122.4(5)
C29' C30' C31' 119.7(4)
C32' C31' C30' 120.6(5)
C32' C31' C36 114.8(5)
C30' C31' C36 124.3(4)
C33' C32' C31' 124.6(5)
C32' C33' C34' 117.9(4)
C33' C34' C35 126.4(5)
C1 N1 Cu1 107.33(12)
C6 N2 Cu1 107.98(12)
C7 N3 Cu1 107.62(13)
C12 N4 Cu1 108.15(12)
C24 O1 Cu1 133.36(12)
C36 O3 Cu1 127.52(11)

loop_
_geom_bond_atom_site_label_1
_geom_bond_atom_site_label_2
_geom_bond_distance
Cu1 N1 2.0114(16)
Cu1 N3 2.0132(17)
Cu1 N4 2.0350(16)
Cu1 N2 2.0393(16)
Cu1 O3 2.5577(14)
Cu1 O1 2.6315(13)
C1 N1 1.486(2)
C1 C6 1.524(2)
C1 C2 1.530(2)
C2 C3 1.537(3)
C3 C4 1.520(3)
C4 C5 1.540(3)
C5 C6 1.526(2)
C6 N2 1.486(2)
C7 N3 1.485(2)
C7 C12 1.519(2)
C7 C8 1.528(2)
C8 C9 1.534(3)
C9 C10 1.521(3)
C10 C11 1.535(3)
C11 C12 1.533(2)
C12 N4 1.487(2)
C13 O2 1.334(3)
C13 C18' 1.339(5)
C13 C14 1.362(5)
C13 C14' 1.490(6)
C13 C18 1.510(4)
C24 C19 1.322(6)
C24 C23' 1.330(6)
C24 O1 1.364(2)
C24 C23 1.459(6)
C24 C19' 1.520(7)
C25 O4 1.330(2)
C25 C30' 1.360(5)
C25 C26 1.378(5)
C25 C26' 1.463(6)
C25 C30 1.497(5)
C35 C34 1.331(4)
C35 C36 1.403(4)
C35 C34' 1.470(5)
C36 C31 1.330(6)
C36 O3 1.359(2)
C36 C31' 1.511(7)
C14 C15 1.377(6)
C15 C16 1.414(5)
C16 C17 1.379(6)
C17 C18 1.412(6)
C18 C19 1.476(7)
C19 C20 1.428(6)
C20 C21 1.378(6)
C21 C22 1.408(7)
C22 C23 1.409(5)
C26 C27 1.384(5)
C27 C28 1.394(6)
C28 C29 1.396(7)
C29 C30 1.416(6)
C30 C31 1.489(7)
C31 C32 1.429(5)
C32 C33 1.374(7)
C33 C34 1.429(7)
C14' C15' 1.385(7)
C15' C16' 1.423(6)
C16' C17' 1.361(8)
C17' C18' 1.404(8)
C18' C19' 1.474(8)
C19' C20' 1.409(6)
C20' C21' 1.395(8)
C21' C22' 1.335(8)
C22' C23' 1.393(6)
C26' C27' 1.397(7)
C27' C28' 1.417(7)
C28' C29' 1.378(8)
C29' C30' 1.414(8)
C30' C31' 1.469(8)
C31' C32' 1.411(6)
C32' C33' 1.367(8)
C33' C34' 1.369(8)
O1M C1M 1.426(3)
O1N C1N 1.415(3)

loop_
_geom_torsion_atom_site_label_1
_geom_torsion_atom_site_label_2
_geom_torsion_atom_site_label_3
_geom_torsion_atom_site_label_4
_geom_torsion
N1 C1 C2 C3 175.02(13)
C6 C1 C2 C3 53.93(18)
C1 C2 C3 C4 -55.97(19)
C2 C3 C4 C5 57.4(2)
C3 C4 C5 C6 -55.66(18)
N1 C1 C6 N2 56.23(15)
C2 C1 C6 N2 -178.92(13)
N1 C1 C6 C5 -178.31(13)
C2 C1 C6 C5 -53.46(17)
C4 C5 C6 N2 174.96(13)
C4 C5 C6 C1 53.45(17)
N3 C7 C8 C9 174.69(13)
C12 C7 C8 C9 53.83(17)
C7 C8 C9 C10 -55.4(2)
C8 C9 C10 C11 57.2(2)
C9 C10 C11 C12 -56.17(19)
N3 C7 C12 N4 55.42(15)
C8 C7 C12 N4 -179.72(13)
N3 C7 C12 C11 -179.33(13)
C8 C7 C12 C11 -54.47(17)
C10 C11 C12 N4 176.79(13)
C10 C11 C12 C7 54.98(17)
C34 C35 C36 C31 2.5(4)
C34' C35 C36 C31 -3.9(4)
C34 C35 C36 O3 -179.5(3)
C34' C35 C36 O3 174.1(2)
C34 C35 C36 C31' 6.2(4)
C34' C35 C36 C31' -0.2(4)
O2 C13 C14 C15 -177.7(3)
C18' C13 C14 C15 -0.9(5)
C14' C13 C14 C15 164.5(15)
C18 C13 C14 C15 -0.1(5)
C13 C14 C15 C16 0.8(6)
C14 C15 C16 C17 -1.4(5)
C15 C16 C17 C18 1.3(6)
C16 C17 C18 C19 179.4(4)
C16 C17 C18 C13 -0.6(6)
O2 C13 C18 C17 177.8(3)
C18' C13 C18 C17 5(2)
C14 C13 C18 C17 0.0(5)
C14' C13 C18 C17 -4.2(5)
O2 C13 C18 C19 -2.2(5)
C18' C13 C18 C19 -175(3)
C14 C13 C18 C19 179.9(4)
C14' C13 C18 C19 175.7(4)
C23' C24 C19 C20 -7.1(5)
O1 C24 C19 C20 173.7(3)
C23 C24 C19 C20 -6.0(5)
C19' C24 C19 C20 -165(3)
C23' C24 C19 C18 169.7(4)
O1 C24 C19 C18 -9.5(5)
C23 C24 C19 C18 170.8(3)
C19' C24 C19 C18 12(2)
C17 C18 C19 C24 -134.6(4)
C13 C18 C19 C24 45.5(6)
C17 C18 C19 C20 42.1(6)
C13 C18 C19 C20 -137.9(4)
C24 C19 C20 C21 3.1(6)
C18 C19 C20 C21 -173.6(4)
C19 C20 C21 C22 2.3(6)
C20 C21 C22 C23 -4.8(5)
C21 C22 C23 C24 2.1(5)
C19 C24 C23 C22 3.5(5)
C23' C24 C23 C22 8.7(14)
O1 C24 C23 C22 -176.2(3)
C19' C24 C23 C22 7.2(5)
O4 C25 C26 C27 -177.9(3)
C30' C25 C26 C27 -1.2(5)
C26' C25 C26 C27 167.9(17)
C30 C25 C26 C27 0.2(5)
C25 C26 C27 C28 -0.5(6)
C26 C27 C28 C29 -0.2(6)
C27 C28 C29 C30 1.1(6)
C28 C29 C30 C31 177.1(4)
C28 C29 C30 C25 -1.4(6)
O4 C25 C30 C29 179.0(3)
C30' C25 C30 C29 11(3)
C26 C25 C30 C29 0.8(5)
C26' C25 C30 C29 -2.3(6)
O4 C25 C30 C31 0.6(5)
C30' C25 C30 C31 -167(4)
C26 C25 C30 C31 -177.6(4)
C26' C25 C30 C31 179.4(4)
O3 C36 C31 C32 176.9(3)
C35 C36 C31 C32 -5.2(5)
C31' C36 C31 C32 -159(3)
O3 C36 C31 C30 -6.9(5)
C35 C36 C31 C30 170.9(3)
C31' C36 C31 C30 17(3)
C29 C30 C31 C36 -138.2(4)
C25 C30 C31 C36 40.2(6)
C29 C30 C31 C32 38.0(6)
C25 C30 C31 C32 -143.7(4)
C36 C31 C32 C33 6.0(6)
C30 C31 C32 C33 -170.3(4)
C31 C32 C33 C34 -3.5(6)
C36 C35 C34 C33 -0.1(5)
C34' C35 C34 C33 20.9(9)
C32 C33 C34 C35 0.6(5)
O2 C13 C14' C15' -176.7(3)
C18' C13 C14' C15' 3.7(5)
C14 C13 C14' C15' -12.4(10)
C18 C13 C14' C15' 5.3(6)
C13 C14' C15' C16' -1.1(6)
C14' C15' C16' C17' -0.6(7)
C15' C16' C17' C18' 0.0(7)
O2 C13 C18' C17' 176.1(3)
C14 C13 C18' C17' -0.8(6)
C14' C13 C18' C17' -4.4(6)
C18 C13 C18' C17' -176(3)
O2 C13 C18' C19' -4.4(7)
C14 C13 C18' C19' 178.7(5)
C14' C13 C18' C19' 175.1(4)
C18 C13 C18' C19' 4(2)
C16' C17' C18' C13 2.6(8)
C16' C17' C18' C19' -176.8(5)
C13 C18' C19' C20' -140.0(5)
C17' C18' C19' C20' 39.5(8)
C13 C18' C19' C24 43.0(7)
C17' C18' C19' C24 -137.5(5)
C19 C24 C19' C20' 19(2)
C23' C24 C19' C20' -4.8(6)
O1 C24 C19' C20' 179.2(3)
C23 C24 C19' C20' -4.4(6)
C19 C24 C19' C18' -164(3)
C23' C24 C19' C18' 172.3(4)
O1 C24 C19' C18' -3.8(6)
C23 C24 C19' C18' 172.6(4)
C18' C19' C20' C21' -176.3(4)
C24 C19' C20' C21' 0.9(7)
C19' C20' C21' C22' 3.0(7)
C20' C21' C22' C23' -3.1(7)
C19 C24 C23' C22' 1.6(6)
O1 C24 C23' C22' -179.2(3)
C23 C24 C23' C22' -173.7(19)
C19' C24 C23' C22' 5.0(6)
C21' C22' C23' C24 -1.1(7)
O4 C25 C26' C27' -177.1(3)
C30' C25 C26' C27' 2.2(6)
C26 C25 C26' C27' -9.7(12)
C30 C25 C26' C27' 4.1(6)
C25 C26' C27' C28' 0.5(6)
C26' C27' C28' C29' -1.9(7)
C27' C28' C29' C30' 0.7(7)
O4 C25 C30' C29' 175.8(3)
C26 C25 C30' C29' -0.9(6)
C26' C25 C30' C29' -3.4(6)
C30 C25 C30' C29' -171(4)
O4 C25 C30' C31' -2.7(7)
C26 C25 C30' C31' -179.5(5)
C26' C25 C30' C31' 178.0(5)
C30 C25 C30' C31' 11(3)
C28' C29' C30' C25 2.0(7)
C28' C29' C30' C31' -179.4(5)
C25 C30' C31' C32' -147.8(5)
C29' C30' C31' C32' 33.6(8)
C25 C30' C31' C36 39.0(8)
C29' C30' C31' C36 -139.5(5)
C31 C36 C31' C32' 27(3)
O3 C36 C31' C32' -175.4(3)
C35 C36 C31' C32' -1.1(5)
C31 C36 C31' C30' -160(3)
O3 C36 C31' C30' -1.9(6)
C35 C36 C31' C30' 172.4(4)
C30' C31' C32' C33' -173.1(5)
C36 C31' C32' C33' 0.7(7)
C31' C32' C33' C34' 1.1(7)
C32' C33' C34' C35 -2.7(7)
C34 C35 C34' C33' -160.2(13)
C36 C35 C34' C33' 2.2(5)
C6 C1 N1 Cu1 -45.36(12)
C2 C1 N1 Cu1 -169.63(10)
N3 Cu1 N1 C1 -167.48(9)
N4 Cu1 N1 C1 -78.7(5)
N2 Cu1 N1 C1 19.02(9)
O3 Cu1 N1 C1 104.24(10)
O1 Cu1 N1 C1 -75.08(9)
C1 C6 N2 Cu1 -39.07(12)
C5 C6 N2 Cu1 -163.58(10)
N1 Cu1 N2 C6 11.59(9)
N3 Cu1 N2 C6 -78.6(7)
N4 Cu1 N2 C6 -177.33(9)
O3 Cu1 N2 C6 -82.06(9)
O1 Cu1 N2 C6 96.44(9)
C12 C7 N3 Cu1 -44.87(13)
C8 C7 N3 Cu1 -168.67(11)
N1 Cu1 N3 C7 -169.99(9)
N4 Cu1 N3 C7 19.00(9)
N2 Cu1 N3 C7 -80.4(7)
O3 Cu1 N3 C7 -76.93(10)
O1 Cu1 N3 C7 104.57(10)
C7 C12 N4 Cu1 -38.52(12)
C11 C12 N4 Cu1 -163.06(10)
N1 Cu1 N4 C12 -78.4(5)
N3 Cu1 N4 C12 11.17(9)
N2 Cu1 N4 C12 -175.25(9)
O3 Cu1 N4 C12 98.61(9)
O1 Cu1 N4 C12 -82.05(9)
C19 C24 O1 Cu1 77.7(3)
C23' C24 O1 Cu1 -101.4(3)
C23 C24 O1 Cu1 -102.6(3)
C19' C24 O1 Cu1 74.4(3)
N1 Cu1 O1 C24 50.1(2)
N3 Cu1 O1 C24 145.0(2)
N4 Cu1 O1 C24 -130.5(2)
N2 Cu1 O1 C24 -34.4(2)
O3 Cu1 O1 C24 27(3)
C31 C36 O3 Cu1 80.0(3)
C35 C36 O3 Cu1 -97.9(2)
C31' C36 O3 Cu1 76.7(3)
N1 Cu1 O3 C36 140.9(2)
N3 Cu1 O3 C36 45.8(2)
N4 Cu1 O3 C36 -38.6(2)
N2 Cu1 O3 C36 -134.6(2)
O1 Cu1 O3 C36 164(2)
